data_2215263
loop_
_publ_author_name
'Lin Lin'
'Jie-Ping Wan'
'Cui-Rong Sun'

_publ_section_title
;(4<i>RS</i>,6<i>SR</i>)-2-Amino-4-(4-methoxyphenyl)-6-phenyl-5,6-dihydro-4<i>H</i>-1,3-thiazin-3-ium
 chloride
;
_journal_coeditor_code SI2026
_journal_issue 9
_journal_name_full 'Acta Crystallographica Section E'
_journal_page_first o3842
_journal_page_last o3842
_journal_paper_doi 10.1107/S1600536807033107
_journal_volume 63
_journal_year 2007
_chemical_formula_iupac 'C17 H19 N2 O S +, Cl -'
_chemical_formula_moiety 'C17 H19 N2 O S, Cl'
_chemical_formula_sum 'C17 H19 Cl N2 O S'
_chemical_formula_weight 334.85
_chemical_name_systematic
;
(4<i>RS</i>,6<i>SR</i>)-2-Amino-4-(4-methoxyphenyl)-6-phenyl-5,6-dihydro-
4<i>H</i>-[1,3]thiazin-3-ium chloride
;
_space_group_IT_number 14
_symmetry_cell_setting monoclinic
_symmetry_space_group_name_Hall '-P 2yn'
_symmetry_space_group_name_H-M 'P 1 21/n 1'
_atom_sites_solution_hydrogens geom
_atom_sites_solution_primary direct
_atom_sites_solution_secondary difmap
_audit_creation_method SHELXL-97
_cell_angle_alpha 90.00
_cell_angle_beta 102.971(2)
_cell_angle_gamma 90.00
_cell_formula_units_Z 4
_cell_length_a 8.4686(11)
_cell_length_b 18.341(2)
_cell_length_c 11.1313(14)
_cell_measurement_reflns_used 3831
_cell_measurement_temperature 298(2)
_cell_measurement_theta_max 27.95
_cell_measurement_theta_min 2.22
_cell_volume 1684.8(4)
_computing_cell_refinement 'SAINT (Bruker, 2002)'
_computing_data_collection 'SMART (Bruker, 2002)'
_computing_data_reduction SAINT
_computing_molecular_graphics 'SHELXTL (Bruker, 2002)'
_computing_publication_material SHELXTL
_computing_structure_refinement 'SHELXL97 (Sheldrick, 1997)'
_computing_structure_solution 'SHELXS97 (Sheldrick, 1997)'
_diffrn_ambient_temperature 298(2)
_diffrn_measured_fraction_theta_full 0.999
_diffrn_measured_fraction_theta_max 0.999
_diffrn_measurement_device_type 'CCD area-detector'
_diffrn_measurement_method 'phi and omega scans'
_diffrn_radiation_monochromator graphite
_diffrn_radiation_source 'fine-focus sealed tube'
_diffrn_radiation_type MoK\a
_diffrn_radiation_wavelength 0.71073
_diffrn_reflns_av_R_equivalents 0.0826
_diffrn_reflns_av_sigmaI/netI 0.0583
_diffrn_reflns_limit_h_max 10
_diffrn_reflns_limit_h_min -10
_diffrn_reflns_limit_k_max 11
_diffrn_reflns_limit_k_min -23
_diffrn_reflns_limit_l_max 14
_diffrn_reflns_limit_l_min -14
_diffrn_reflns_number 10217
_diffrn_reflns_theta_full 27.00
_diffrn_reflns_theta_max 27.00
_diffrn_reflns_theta_min 2.18
_exptl_absorpt_coefficient_mu 0.354
_exptl_absorpt_correction_type none
_exptl_crystal_colour colourless
_exptl_crystal_density_diffrn 1.320
_exptl_crystal_density_method 'not measured'
_exptl_crystal_description block
_exptl_crystal_F_000 704
_exptl_crystal_size_max 0.30
_exptl_crystal_size_mid 0.20
_exptl_crystal_size_min 0.20
_refine_diff_density_max 0.559
_refine_diff_density_min -0.311
_refine_ls_extinction_method none
_refine_ls_goodness_of_fit_ref 1.066
_refine_ls_hydrogen_treatment mixed
_refine_ls_matrix_type full
_refine_ls_number_parameters 209
_refine_ls_number_reflns 3673
_refine_ls_number_restraints 18
_refine_ls_restrained_S_all 1.102
_refine_ls_R_factor_all 0.0685
_refine_ls_R_factor_gt 0.0562
_refine_ls_shift/su_max 0.000
_refine_ls_shift/su_mean 0.000
_refine_ls_structure_factor_coef Fsqd
_refine_ls_weighting_details 'w=1/[\s^2^(Fo^2^)+(0.0886P)^2^+0.2659P] where P=(Fo^2^+2Fc^2^)/3'
_refine_ls_weighting_scheme calc
_refine_ls_wR_factor_gt 0.1567
_refine_ls_wR_factor_ref 0.1673
_reflns_number_gt 2879
_reflns_number_total 3673
_reflns_threshold_expression >2sigma(I)
_cod_data_source_file si2026.cif
_cod_data_source_block I
_cod_original_sg_symbol_H-M 'P 21/n'
_cod_database_code 2215263
_cod_database_fobs_code 2215263

loop_
_symmetry_equiv_pos_as_xyz
'x, y, z'
'-x+1/2, y+1/2, -z+1/2'
'-x, -y, -z'
'x-1/2, -y-1/2, z-1/2'

loop_
_atom_site_type_symbol
_atom_site_label
_atom_site_fract_x
_atom_site_fract_y
_atom_site_fract_z
_atom_site_U_iso_or_equiv
_atom_site_adp_type
_atom_site_calc_flag
_atom_site_refinement_flags
_atom_site_occupancy
C C1 0.1126(3) 0.15641(13) 0.6831(2) 0.0470(5) Uani d . 1
C C2 -0.0516(3) 0.17089(14) 0.6538(3) 0.0592(6) Uani d . 1
H H2 -0.0986 0.1945 0.7110 0.071 Uiso calc R 1
C C3 -0.1468(3) 0.15095(16) 0.5416(3) 0.0699(8) Uani d . 1
H H3 -0.2569 0.1616 0.5235 0.084 Uiso calc R 1
C C4 -0.0808(4) 0.11555(15) 0.4566(3) 0.0651(7) Uani d . 1
C C5 0.0812(4) 0.09883(17) 0.4849(3) 0.0671(7) Uani d . 1
H H5 0.1268 0.0736 0.4286 0.081 Uiso calc R 1
C C6 0.1766(3) 0.11966(16) 0.5978(2) 0.0616(7) Uani d . 1
H H6 0.2865 0.1085 0.6161 0.074 Uiso calc R 1
C C7 -0.1175(6) 0.0664(2) 0.2539(3) 0.1092(15) Uani d . 1
H H7A -0.0385 0.0979 0.2312 0.164 Uiso calc R 1
H H7B -0.2027 0.0568 0.1827 0.164 Uiso calc R 1
H H7C -0.0669 0.0213 0.2853 0.164 Uiso calc R 1
C C8 0.2155(3) 0.18024(13) 0.8061(2) 0.0474(5) Uani d . 1
H H8 0.1594 0.2203 0.8372 0.057 Uiso calc R 1
C C9 0.2388(3) 0.11894(13) 0.9001(2) 0.0515(6) Uani d . 1
H H9A 0.1337 0.1022 0.9098 0.062 Uiso calc R 1
H H9B 0.2926 0.0783 0.8703 0.062 Uiso calc R 1
C C10 0.3383(3) 0.14333(14) 1.0237(2) 0.0503(6) Uani d . 1
H H10 0.2900 0.1882 1.0472 0.060 Uiso calc R 1
C C11 0.5130(3) 0.20529(12) 0.86732(19) 0.0450(5) Uani d . 1
C C12 0.3528(3) 0.08930(16) 1.1284(2) 0.0611(7) Uani d . 1
C C13 0.4089(4) 0.1153(2) 1.2489(3) 0.0852(10) Uani d . 1
H H13 0.4389 0.1640 1.2616 0.102 Uiso calc R 1
C C14 0.4202(5) 0.0698(3) 1.3481(3) 0.1091(15) Uani d . 1
H H14 0.4570 0.0873 1.4279 0.131 Uiso calc R 1
C C15 0.3759(5) -0.0027(3) 1.3278(4) 0.1068(14) Uani d U 1
H H15 0.3872 -0.0342 1.3946 0.128 Uiso calc R 1
C C16 0.3156(7) -0.0287(2) 1.2108(4) 0.1208(16) Uani d U 1
H H16 0.2835 -0.0771 1.1985 0.145 Uiso calc R 1
C C17 0.3031(6) 0.01876(19) 1.1100(3) 0.1013(13) Uani d U 1
H H17 0.2607 0.0020 1.0305 0.122 Uiso calc R 1
Cl Cl1 0.47385(8) 0.26700(5) 0.54600(6) 0.0657(3) Uani d . 1
N N1 0.3715(2) 0.20775(11) 0.78919(18) 0.0482(5) Uani d . 1
H H1A 0.370(4) 0.2314(17) 0.719(3) 0.072 Uiso d . 1
N N2 0.6421(3) 0.23294(14) 0.8372(2) 0.0578(6) Uani d . 1
H H2D 0.630(4) 0.2502(17) 0.763(3) 0.069 Uiso d . 1
H H2C 0.729(4) 0.2361(16) 0.892(3) 0.069 Uiso d . 1
O O1 -0.1827(3) 0.10034(15) 0.3452(2) 0.1001(9) Uani d . 1
S S1 0.54606(8) 0.16402(4) 1.01166(5) 0.0545(2) Uani d . 1

loop_
_atom_site_aniso_label
_atom_site_aniso_U_11
_atom_site_aniso_U_22
_atom_site_aniso_U_33
_atom_site_aniso_U_12
_atom_site_aniso_U_13
_atom_site_aniso_U_23
C1 0.0405(11) 0.0522(13) 0.0481(12) 0.0008(9) 0.0097(9) 0.0073(10)
C2 0.0428(13) 0.0599(15) 0.0759(17) 0.0002(11) 0.0155(12) 0.0020(12)
C3 0.0397(13) 0.0679(17) 0.094(2) -0.0023(12) -0.0027(13) 0.0037(16)
C4 0.0568(15) 0.0593(16) 0.0684(17) -0.0120(12) -0.0090(13) 0.0069(13)
C5 0.0608(16) 0.0835(19) 0.0547(14) -0.0029(14) 0.0079(12) -0.0102(14)
C6 0.0426(13) 0.0855(19) 0.0540(14) 0.0044(12) 0.0050(10) -0.0087(13)
C7 0.144(4) 0.089(3) 0.069(2) -0.015(2) -0.030(2) -0.0133(19)
C8 0.0443(12) 0.0542(13) 0.0450(11) 0.0024(10) 0.0126(9) 0.0009(10)
C9 0.0552(14) 0.0542(13) 0.0479(12) 0.0000(11) 0.0172(10) 0.0037(10)
C10 0.0540(14) 0.0564(14) 0.0442(12) 0.0092(11) 0.0190(10) 0.0042(10)
C11 0.0483(12) 0.0490(12) 0.0388(10) 0.0034(9) 0.0120(9) -0.0026(9)
C12 0.0631(16) 0.0752(18) 0.0516(13) 0.0158(13) 0.0264(12) 0.0149(13)
C13 0.075(2) 0.121(3) 0.0552(16) -0.0233(19) 0.0050(14) 0.0215(17)
C14 0.091(3) 0.165(4) 0.065(2) -0.029(3) 0.0038(18) 0.041(2)
C15 0.111(3) 0.131(3) 0.082(2) 0.024(3) 0.030(2) 0.056(2)
C16 0.193(5) 0.077(2) 0.114(3) 0.029(3) 0.081(3) 0.028(2)
C17 0.183(4) 0.068(2) 0.0658(18) 0.017(2) 0.055(2) 0.0091(16)
Cl1 0.0469(4) 0.1019(6) 0.0482(4) -0.0092(3) 0.0106(3) 0.0103(3)
N1 0.0471(11) 0.0553(11) 0.0413(10) -0.0030(8) 0.0080(8) 0.0062(8)
N2 0.0464(12) 0.0820(16) 0.0438(11) -0.0053(11) 0.0078(9) 0.0043(11)
O1 0.0846(17) 0.1022(18) 0.0880(16) -0.0109(13) -0.0347(13) -0.0072(14)
S1 0.0502(4) 0.0734(5) 0.0401(3) 0.0089(3) 0.0106(3) 0.0058(3)

loop_
_atom_type_symbol
_atom_type_description
_atom_type_scat_dispersion_real
_atom_type_scat_dispersion_imag
_atom_type_scat_source
C C 0.0033 0.0016 'International Tables Vol C Tables 4.2.6.8 and 6.1.1.4'
H H 0.0000 0.0000 'International Tables Vol C Tables 4.2.6.8 and 6.1.1.4'
N N 0.0061 0.0033 'International Tables Vol C Tables 4.2.6.8 and 6.1.1.4'
O O 0.0106 0.0060 'International Tables Vol C Tables 4.2.6.8 and 6.1.1.4'
S S 0.1246 0.1234 'International Tables Vol C Tables 4.2.6.8 and 6.1.1.4'
Cl Cl 0.1484 0.1585 'International Tables Vol C Tables 4.2.6.8 and 6.1.1.4'

loop_
_geom_angle_atom_site_label_1
_geom_angle_atom_site_label_2
_geom_angle_atom_site_label_3
_geom_angle
C6 C1 C2 117.7(2)
C6 C1 C8 122.1(2)
C2 C1 C8 120.2(2)
C3 C2 C1 121.2(3)
C3 C2 H2 119.4
C1 C2 H2 119.4
C4 C3 C2 120.5(3)
C4 C3 H3 119.7
C2 C3 H3 119.7
C3 C4 O1 116.8(3)
C3 C4 C5 119.4(3)
O1 C4 C5 123.8(3)
C4 C5 C6 119.7(3)
C4 C5 H5 120.1
C6 C5 H5 120.1
C1 C6 C5 121.5(2)
C1 C6 H6 119.2
C5 C6 H6 119.2
O1 C7 H7A 109.5
O1 C7 H7B 109.5
H7A C7 H7B 109.5
O1 C7 H7C 109.5
H7A C7 H7C 109.5
H7B C7 H7C 109.5
N1 C8 C1 109.66(18)
N1 C8 C9 111.24(19)
C1 C8 C9 111.7(2)
N1 C8 H8 108.1
C1 C8 H8 108.1
C9 C8 H8 108.1
C10 C9 C8 111.6(2)
C10 C9 H9A 109.3
C8 C9 H9A 109.3
C10 C9 H9B 109.3
C8 C9 H9B 109.3
H9A C9 H9B 108.0
C9 C10 C12 116.1(2)
C9 C10 S1 110.06(15)
C12 C10 S1 106.17(17)
C9 C10 H10 108.1
C12 C10 H10 108.1
S1 C10 H10 108.1
N1 C11 N2 120.3(2)
N1 C11 S1 124.04(18)
N2 C11 S1 115.60(18)
C17 C12 C13 119.6(3)
C17 C12 C10 122.5(3)
C13 C12 C10 117.7(3)
C14 C13 C12 120.7(4)
C14 C13 H13 119.6
C12 C13 H13 119.6
C13 C14 C15 119.0(4)
C13 C14 H14 120.5
C15 C14 H14 120.5
C16 C15 C14 121.2(3)
C16 C15 H15 119.4
C14 C15 H15 119.4
C15 C16 C17 119.1(4)
C15 C16 H16 120.4
C17 C16 H16 120.4
C12 C17 C16 120.2(4)
C12 C17 H17 119.9
C16 C17 H17 119.9
C11 N1 C8 128.1(2)
C11 N1 H1A 115(2)
C8 N1 H1A 117(2)
C11 N2 H2D 117(2)
C11 N2 H2C 119(2)
H2D N2 H2C 124(3)
C4 O1 C7 118.3(3)
C11 S1 C10 101.48(11)

loop_
_geom_bond_atom_site_label_1
_geom_bond_atom_site_label_2
_geom_bond_distance
C1 C6 1.372(4)
C1 C2 1.380(3)
C1 C8 1.513(3)
C2 C3 1.375(4)
C2 H2 0.93
C3 C4 1.366(5)
C3 H3 0.93
C4 O1 1.371(3)
C4 C5 1.372(4)
C5 C6 1.386(4)
C5 H5 0.93
C6 H6 0.93
C7 O1 1.407(5)
C7 H7A 0.96
C7 H7B 0.96
C7 H7C 0.96
C8 N1 1.465(3)
C8 C9 1.519(3)
C8 H8 0.98
C9 C10 1.510(3)
C9 H9A 0.97
C9 H9B 0.97
C10 C12 1.514(3)
C10 S1 1.834(3)
C10 H10 0.98
C11 N1 1.314(3)
C11 N2 1.316(3)
C11 S1 1.741(2)
C12 C17 1.362(5)
C12 C13 1.402(4)
C13 C14 1.370(5)
C13 H13 0.93
C14 C15 1.386(7)
C14 H14 0.93
C15 C16 1.373(6)
C15 H15 0.93
C16 C17 1.405(5)
C16 H16 0.93
C17 H17 0.93
N1 H1A 0.89(3)
N2 H2D 0.86(3)
N2 H2C 0.84(4)

loop_
_geom_hbond_atom_site_label_D
_geom_hbond_atom_site_label_H
_geom_hbond_atom_site_label_A
_geom_hbond_site_symmetry_A
_geom_hbond_distance_DH
_geom_hbond_distance_HA
_geom_hbond_distance_DA
_geom_hbond_angle_DHA
_geom_hbond_publ_flag
C10 H10 Cl1 4_566 0.98 2.80 3.555(2) 134.6 y
N2 H2C Cl1 4_666 0.84(4) 2.38(4) 3.219(3) 175(3) y
N1 H1A Cl1 1_555 0.89(3) 2.38(3) 3.212(2) 155(3) y
N2 H2D Cl1 1_555 0.87(3) 2.50(3) 3.295(2) 153(3) y

loop_
_geom_torsion_atom_site_label_1
_geom_torsion_atom_site_label_2
_geom_torsion_atom_site_label_3
_geom_torsion_atom_site_label_4
_geom_torsion
_geom_torsion_publ_flag
C6 C1 C2 C3 -1.8(4) ?
C8 C1 C2 C3 178.7(2) ?
C1 C2 C3 C4 0.6(4) ?
C2 C3 C4 O1 -177.4(3) ?
C2 C3 C4 C5 1.1(4) ?
C3 C4 C5 C6 -1.7(4) ?
O1 C4 C5 C6 176.7(3) ?
C2 C1 C6 C5 1.2(4) ?
C8 C1 C6 C5 -179.3(2) ?
C4 C5 C6 C1 0.5(5) ?
C6 C1 C8 N1 40.5(3) ?
C2 C1 C8 N1 -140.0(2) ?
C6 C1 C8 C9 -83.2(3) ?
C2 C1 C8 C9 96.3(3) ?
N1 C8 C9 C10 58.5(3) ?
C1 C8 C9 C10 -178.66(19) ?
C8 C9 C10 C12 173.1(2) ?
C8 C9 C10 S1 -66.3(2) ?
C9 C10 C12 C17 10.5(4) ?
S1 C10 C12 C17 -112.1(3) ?
C9 C10 C12 C13 -164.8(3) ?
S1 C10 C12 C13 72.5(3) ?
C17 C12 C13 C14 2.5(5) ?
C10 C12 C13 C14 178.0(3) ?
C12 C13 C14 C15 0.3(6) ?
C13 C14 C15 C16 -2.5(7) ?
C14 C15 C16 C17 1.8(7) ?
C13 C12 C17 C16 -3.2(6) ?
C10 C12 C17 C16 -178.5(3) ?
C15 C16 C17 C12 1.1(7) ?
N2 C11 N1 C8 -179.9(2) ?
S1 C11 N1 C8 2.4(3) yes
C1 C8 N1 C11 -149.2(2) ?
C9 C8 N1 C11 -25.2(3) yes
C3 C4 O1 C7 177.6(3) ?
C5 C4 O1 C7 -0.8(5) ?
N1 C11 S1 C10 -8.4(2) yes
N2 C11 S1 C10 173.75(19) ?
C9 C10 S1 C11 38.43(19) yes
C12 C10 S1 C11 164.80(17) ?
